data_1575174
loop_
_publ_author_name
'McDonald, Peter W.'
'Goerigk, Lars'
'Ritchie, Chris'

_publ_section_title
;
 Planarisation or a twist? Using steric engineering to unlock the origin
 of mechanofluorochromic red-shifts.
;
_journal_issue 34
_journal_name_full 'Chemical science'
_journal_page_first 15320
_journal_page_last 15332
_journal_paper_doi 10.1039/d5sc04257g
_journal_volume 16
_journal_year 2025
_chemical_formula_moiety 'C23 H16 F4 N2 O2'
_chemical_formula_sum 'C23 H16 F4 N2 O2'
_chemical_formula_weight 428.39
_chemical_name_systematic
2-(4-(diphenylamino)-3-methylpyridin-1-ium-1-yl)-4,4,5,5-tetrafluoro-3-oxocyclopent-1-en-1-olate
_space_group_crystal_system monoclinic
_space_group_IT_number 14
_space_group_name_Hall '-P 2yn'
_space_group_name_H-M_alt 'P 1 21/n 1'
_atom_sites_solution_hydrogens geom
_audit_creation_date 2025-05-25
_audit_creation_method
;
Olex2 1.5
(compiled 2025.04.05 svn.rf049d14d for OlexSys, GUI svn.r7224)
;
_audit_update_record
;
2025-06-06 deposited with the CCDC.	2025-07-18 downloaded from the CCDC.
;
_cell_angle_alpha 90
_cell_angle_beta 98.5(2)
_cell_angle_gamma 90
_cell_formula_units_Z 4
_cell_length_a 15.31(18)
_cell_length_b 7.35(8)
_cell_length_c 17.30(9)
_cell_measurement_reflns_used 2416
_cell_measurement_temperature 100
_cell_measurement_theta_max 0.8660
_cell_measurement_theta_min 0.1060
_cell_volume 1925(3)
_computing_cell_refinement 'CrysAlisPro 1.171.43.109a (Rigaku OD, 2024)'
_computing_data_collection 'CrysAlisPro system (CCD 43.105a 64-bit (release 11-01-2024))'
_computing_data_reduction 'CrysAlisPro 1.171.43.109a (Rigaku OD, 2024)'
_computing_molecular_graphics 'Olex2 1.5 (Dolomanov et al., 2009)'
_computing_publication_material 'Olex2 1.5 (Dolomanov et al., 2009)'
_computing_structure_refinement 'SHELXL 2019/3 (Sheldrick, 2015)'
_computing_structure_solution 'SHELXS  (Sheldrick, 2008)'
_diffrn_ambient_temperature 100
_diffrn_detector_area_resol_mean 10.0000
_diffrn_detector_type HyPix-ED
_diffrn_measured_fraction_theta_full 0.857
_diffrn_measured_fraction_theta_max 0.857
_diffrn_measurement_details
;
List of Runs (angles in degrees, time in seconds):

  # Type    Start    End  Width  t~exp~   \w     \q     \k     \f   Frames
#--------------------------------------------------------------------------
  1  \w    -58.00  56.00   0.50    2.50    --    0.00   0.00   0.00  228
  2  \w    -55.00  58.00   0.50    2.00    --    0.00   0.00   0.00  226
;
_diffrn_measurement_device 'electron diffractometer'
_diffrn_measurement_device_type 'XtaLAB Synergy-ED, HyPix-ED, electron source at 200keV'
_diffrn_measurement_method 'continuous rotation electron diffraction'
_diffrn_radiation_wavelength 0.0251
_diffrn_reflns_av_R_equivalents 0.1493
_diffrn_reflns_av_unetI/netI 0.1184
_diffrn_reflns_Laue_measured_fraction_full 0.857
_diffrn_reflns_Laue_measured_fraction_max 0.857
_diffrn_reflns_limit_h_max 17
_diffrn_reflns_limit_h_min -17
_diffrn_reflns_limit_k_max 8
_diffrn_reflns_limit_k_min -8
_diffrn_reflns_limit_l_max 20
_diffrn_reflns_limit_l_min -20
_diffrn_reflns_number 15364
_diffrn_reflns_point_group_measured_fraction_full 0.857
_diffrn_reflns_point_group_measured_fraction_max 0.857
_diffrn_reflns_theta_full 0.863
_diffrn_reflns_theta_max 0.863
_diffrn_reflns_theta_min 0.109
_exptl_absorpt_coefficient_mu 0.000
_exptl_absorpt_correction_T_max 1.00000
_exptl_absorpt_correction_T_min 0.13485
_exptl_absorpt_correction_type multi-scan
_exptl_absorpt_process_details
;
CrysAlisPro 1.171.43.109a (Rigaku Oxford Diffraction, 2024)
Empirical absorption correction using spherical harmonics,
implemented in SCALE3 ABSPACK scaling algorithm.
;
_exptl_crystal_colour 'clear yellowish yellow'
_exptl_crystal_colour_lustre clear
_exptl_crystal_colour_modifier yellowish
_exptl_crystal_colour_primary yellow
_exptl_crystal_density_diffrn 1.479
_exptl_crystal_description 'nanoparticle grain'
_exptl_crystal_F_000 327
_exptl_crystal_recrystallization_method acetone
_refine_diff_density_max 0.106
_refine_diff_density_min -0.131
_refine_diff_density_rms 0.031
_refine_ls_extinction_coef 608(44)
_refine_ls_extinction_expression Fc^*^=kFc[1+0.001xFc^2^\l^3^/sin(2\q)]^-1/4^
_refine_ls_extinction_method 'SHELXL-2019/2 (Sheldrick 2019)'
_refine_ls_goodness_of_fit_ref 1.199
_refine_ls_hydrogen_treatment constr
_refine_ls_matrix_type full
_refine_ls_number_parameters 282
_refine_ls_number_reflns 2991
_refine_ls_number_restraints 258
_refine_ls_restrained_S_all 1.153
_refine_ls_R_factor_all 0.1763
_refine_ls_R_factor_gt 0.1372
_refine_ls_shift/su_max 0.264
_refine_ls_shift/su_mean 0.031
_refine_ls_structure_factor_coef Fsqd
_refine_ls_weighting_details 'w=1/[\s^2^(Fo^2^)+(0.0728P)^2^+1.4057P] where P=(Fo^2^+2Fc^2^)/3'
_refine_ls_weighting_scheme calc
_refine_ls_wR_factor_gt 0.2986
_refine_ls_wR_factor_ref 0.3134
_reflns_Friedel_coverage 0.000
_reflns_number_gt 2260
_reflns_number_total 2991
_reflns_threshold_expression 'I > 2\s(I)'
_cod_data_source_file d5sc04257g2.cif
_cod_data_source_block 1112_1113
_cod_depositor_comments 'Adding full bibliography for 1575172--1575185.cif.'
_cod_original_cell_volume 1924(32)
_cod_database_code 1575174
_shelx_shelxl_version_number 2019/3
_shelx_space_group_comment
;
The symmetry employed for this shelxl refinement is uniquely defined
by the following loop, which should always be used as a source of
symmetry information in preference to the above space-group names.
They are only intended as comments.
;
_olex2_refinement_description
;
1. Fixed Uiso
 At 1.2 times of:
  All C(H) groups
 At 1.5 times of:
  All C(H,H,H) groups
2. Rigid body (RIGU) restrains
 All non-hydrogen atoms
 with sigma for 1-2 distances of 0.004 and sigma for 1-3 distances of 0.004
3.a Aromatic/amide H refined with riding coordinates:
 C15(H15), C16(H16), C10(H10), C12(H12), C5(H5), C4(H4), C17(H17), C8(H8),
 C9(H9), C6(H6), C1(H1), C2(H2), C11(H11)
3.b Idealised Me refined as rotating group:
 C18(H18A,H18B,H18C)
;
_olex2_submission_original_sample_id '3a G 100 K'
_olex2_submission_special_instructions 'No special instructions were received'
_oxdiff_exptl_absorpt_empirical_details
;
Empirical correction (ABSPACK) includes:
- Absorption correction using spherical harmonics
- Frame scaling
;

loop_
_space_group_symop_operation_xyz
'x, y, z'
'-x+1/2, y+1/2, -z+1/2'
'-x, -y, -z'
'x-1/2, -y-1/2, z-1/2'

loop_
_atom_site_label
_atom_site_type_symbol
_atom_site_fract_x
_atom_site_fract_y
_atom_site_fract_z
_atom_site_U_iso_or_equiv
_atom_site_adp_type
_atom_site_occupancy
_atom_site_site_symmetry_order
_atom_site_calc_flag
_atom_site_refinement_flags_posn
_atom_site_refinement_flags_adp
_atom_site_refinement_flags_occupancy
_atom_site_disorder_assembly
_atom_site_disorder_group
O2 O 0.6066(6) 0.6294(8) 0.5331(4) 0.0236(19) Uani 1 1 d . . . . .
C23 C 0.6193(6) 0.7699(9) 0.4991(4) 0.019(2) Uani 1 1 d . . . . .
N1 N 0.5057(6) 0.2885(8) 0.1845(4) 0.0182(17) Uani 1 1 d . . . . .
N2 N 0.5830(5) 0.6778(8) 0.3571(4) 0.0142(17) Uani 1 1 d . . . . .
C14 C 0.5989(7) 0.5559(9) 0.2301(5) 0.023(2) Uani 1 1 d . . . . .
O1 O 0.6334(6) 1.0692(8) 0.3368(4) 0.0240(19) Uani 1 1 d . . . . .
C7 C 0.4294(6) 0.1781(9) 0.1892(4) 0.0178(18) Uani 1 1 d . . . . .
C15 C 0.6199(6) 0.6780(9) 0.2901(4) 0.019(2) Uani 1 1 d . . . . .
H15 H 0.662979 0.768343 0.284495 0.023 Uiso 1 1 calc R U . . .
C3 C 0.5576(7) 0.2272(9) 0.1252(4) 0.0194(19) Uani 1 1 d . . . . .
C19 C 0.6089(6) 0.8105(9) 0.4159(4) 0.017(2) Uani 1 1 d . . . . .
C20 C 0.6331(6) 0.9915(9) 0.4000(4) 0.017(2) Uani 1 1 d . . . . .
C13 C 0.5328(6) 0.4170(9) 0.2387(4) 0.018(2) Uani 1 1 d . . . . .
C16 C 0.5212(6) 0.5512(8) 0.3672(4) 0.016(2) Uani 1 1 d . . . . .
H16 H 0.496276 0.549336 0.414353 0.019 Uiso 1 1 calc R U . . .
C10 C 0.2805(7) -0.0418(10) 0.1894(5) 0.028(2) Uani 1 1 d . . . . .
H10 H 0.229611 -0.116202 0.188669 0.033 Uiso 1 1 calc R U . . .
F3 F 0.7223(7) 0.9219(9) 0.5909(5) 0.047(2) Uani 1 1 d . . . . .
C12 C 0.4382(7) -0.0025(9) 0.2146(5) 0.027(2) Uani 1 1 d . . . . .
H12 H 0.495365 -0.050661 0.231707 0.032 Uiso 1 1 calc R U . . .
C5 C 0.6842(7) 0.0730(10) 0.0888(5) 0.027(2) Uani 1 1 d . . . . .
H5 H 0.738129 0.009079 0.103239 0.032 Uiso 1 1 calc R U . . .
C18 C 0.6410(7) 0.5863(9) 0.1579(5) 0.025(2) Uani 1 1 d . . . . .
H18A H 0.676421 0.697822 0.163976 0.038 Uiso 1 1 calc R U . . .
H18B H 0.594807 0.598208 0.112485 0.038 Uiso 1 1 calc R U . . .
H18C H 0.679036 0.482632 0.150237 0.038 Uiso 1 1 calc R U . . .
F2 F 0.7420(8) 1.1515(12) 0.4845(4) 0.054(3) Uani 1 1 d . . . . .
C4 C 0.6381(7) 0.1374(9) 0.1472(5) 0.025(2) Uani 1 1 d . . . . .
H4 H 0.660916 0.120613 0.200807 0.031 Uiso 1 1 calc R U . . .
C22 C 0.6485(7) 0.9494(8) 0.5426(4) 0.0227(19) Uani 1 1 d . . . . .
C21 C 0.6602(7) 1.0920(9) 0.4794(4) 0.026(2) Uani 1 1 d . . . . .
C17 C 0.4944(6) 0.4259(9) 0.3098(4) 0.018(2) Uani 1 1 d . . . . .
H17 H 0.449059 0.342286 0.317192 0.022 Uiso 1 1 calc R U . . .
C8 C 0.3447(7) 0.2486(10) 0.1653(5) 0.025(2) Uani 1 1 d . . . . .
H8 H 0.337507 0.372011 0.149256 0.030 Uiso 1 1 calc R U . . .
C9 C 0.2712(8) 0.1370(11) 0.1651(5) 0.032(2) Uani 1 1 d . . . . .
H9 H 0.213858 0.184467 0.148056 0.038 Uiso 1 1 calc R U . . .
C6 C 0.6527(8) 0.1007(11) 0.0098(5) 0.033(2) Uani 1 1 d . . . . .
H6 H 0.685976 0.060847 -0.029238 0.040 Uiso 1 1 calc R U . . .
C1 C 0.5713(8) 0.1881(12) -0.0113(5) 0.040(3) Uani 1 1 d . . . . .
H1 H 0.548089 0.204410 -0.064925 0.048 Uiso 1 1 calc R U . . .
C2 C 0.5244(8) 0.2510(11) 0.0464(5) 0.035(3) Uani 1 1 d . . . . .
H2 H 0.469386 0.310687 0.032003 0.042 Uiso 1 1 calc R U . . .
F4 F 0.5865(7) 1.0021(9) 0.5864(5) 0.046(2) Uani 1 1 d . . . . .
C11 C 0.3637(7) -0.1138(10) 0.2150(5) 0.028(2) Uani 1 1 d . . . . .
H11 H 0.370088 -0.236249 0.232490 0.033 Uiso 1 1 calc R U . . .
F1 F 0.6075(9) 1.2364(10) 0.4843(5) 0.066(3) Uani 1 1 d . . . . .

loop_
_atom_site_aniso_label
_atom_site_aniso_U_11
_atom_site_aniso_U_22
_atom_site_aniso_U_33
_atom_site_aniso_U_23
_atom_site_aniso_U_13
_atom_site_aniso_U_12
O2 0.041(6) 0.019(3) 0.009(3) 0.002(2) -0.004(3) -0.012(3)
C23 0.033(7) 0.016(3) 0.010(3) 0.000(2) 0.005(4) 0.000(3)
N1 0.028(5) 0.016(3) 0.011(3) 0.003(2) 0.004(3) 0.002(2)
N2 0.018(5) 0.015(3) 0.009(3) 0.001(2) 0.001(3) 0.001(2)
C14 0.043(7) 0.014(3) 0.016(4) -0.007(3) 0.014(4) -0.010(3)
O1 0.041(6) 0.017(3) 0.012(3) 0.005(2) -0.002(3) 0.003(3)
C7 0.030(5) 0.015(3) 0.008(4) 0.000(3) 0.001(4) 0.002(3)
C15 0.033(7) 0.010(3) 0.015(4) -0.006(3) 0.008(4) -0.013(3)
C3 0.036(6) 0.014(3) 0.009(3) -0.002(3) 0.007(4) -0.002(3)
C19 0.030(7) 0.012(3) 0.009(3) 0.001(2) -0.001(4) 0.002(3)
C20 0.029(7) 0.011(3) 0.010(3) 0.001(2) -0.005(4) 0.001(3)
C13 0.030(6) 0.013(3) 0.009(3) 0.003(2) 0.003(4) -0.003(3)
C16 0.022(6) 0.018(3) 0.008(4) -0.006(3) 0.006(4) -0.002(3)
C10 0.037(6) 0.027(4) 0.019(5) 0.001(3) 0.004(5) -0.008(3)
F3 0.068(6) 0.024(3) 0.039(4) 0.005(3) -0.029(4) -0.010(3)
C12 0.031(6) 0.016(3) 0.034(5) 0.009(3) 0.006(5) 0.003(3)
C5 0.034(7) 0.024(4) 0.025(4) -0.004(3) 0.015(4) -0.001(4)
C18 0.043(8) 0.016(4) 0.019(4) -0.002(3) 0.014(5) -0.009(4)
F2 0.082(7) 0.068(5) 0.011(3) -0.011(3) 0.005(4) -0.048(5)
C4 0.036(7) 0.027(4) 0.015(4) -0.003(3) 0.010(4) 0.001(3)
C22 0.049(6) 0.008(3) 0.011(4) 0.002(2) 0.001(3) 0.001(3)
C21 0.059(6) 0.009(3) 0.010(3) 0.000(3) 0.007(4) -0.002(3)
C17 0.026(7) 0.020(4) 0.009(3) -0.003(3) 0.003(4) -0.012(3)
C8 0.033(5) 0.017(4) 0.023(5) -0.001(3) -0.002(4) 0.002(3)
C9 0.032(6) 0.035(4) 0.025(5) 0.007(3) -0.010(5) 0.001(3)
C6 0.048(8) 0.036(5) 0.020(4) -0.010(3) 0.020(5) -0.006(4)
C1 0.047(8) 0.063(6) 0.010(4) -0.013(4) 0.003(5) -0.002(5)
C2 0.049(8) 0.047(5) 0.011(4) 0.003(4) 0.009(4) 0.007(4)
F4 0.074(7) 0.030(3) 0.040(4) -0.021(3) 0.028(5) -0.012(4)
C11 0.037(6) 0.016(4) 0.031(5) 0.001(3) 0.007(5) -0.004(3)
F1 0.142(10) 0.027(4) 0.026(4) 0.001(3) 0.005(5) 0.041(5)

loop_
_atom_type_symbol
_atom_type_description
_atom_type_scat_dispersion_real
_atom_type_scat_dispersion_imag
_atom_type_scat_source
C C 0.0000 0.0000 'International Tables Vol C Tables 4.2.6.8 and 6.1.1.4'
H H 0.0000 0.0000 'International Tables Vol C Tables 4.2.6.8 and 6.1.1.4'
N N 0.0000 0.0000 'International Tables Vol C Tables 4.2.6.8 and 6.1.1.4'
O O 0.0000 0.0000 'International Tables Vol C Tables 4.2.6.8 and 6.1.1.4'
F F 0.0000 0.0000 'International Tables Vol C Tables 4.2.6.8 and 6.1.1.4'

loop_
_geom_angle_atom_site_label_1
_geom_angle_atom_site_label_2
_geom_angle_atom_site_label_3
_geom_angle
_geom_angle_site_symmetry_1
_geom_angle_site_symmetry_3
_geom_angle_publ_flag
O2 C23 C19 130.5(7) . . ?
O2 C23 C22 122.8(8) . . ?
C19 C23 C22 106.7(7) . . ?
C7 N1 C3 113.5(8) . . ?
C13 N1 C7 121.5(7) . . ?
C13 N1 C3 124.1(9) . . ?
C15 N2 C19 120.0(7) . . ?
C16 N2 C15 119.7(7) . . ?
C16 N2 C19 120.3(7) . . ?
C15 C14 C13 117.9(7) . . ?
C15 C14 C18 116.7(8) . . ?
C13 C14 C18 125.2(7) . . ?
C12 C7 N1 120.9(10) . . ?
C12 C7 C8 119.1(8) . . ?
C8 C7 N1 120.0(10) . . ?
N2 C15 C14 124.2(8) . . ?
N2 C15 H15 117.9 . . ?
C14 C15 H15 117.9 . . ?
C4 C3 N1 120.2(8) . . ?
C2 C3 N1 119.5(10) . . ?
C2 C3 C4 120.2(7) . . ?
N2 C19 C23 123.0(7) . . ?
C20 C19 C23 113.0(6) . . ?
C20 C19 N2 123.9(7) . . ?
O1 C20 C19 129.9(7) . . ?
O1 C20 C21 121.7(8) . . ?
C19 C20 C21 108.4(7) . . ?
N1 C13 C14 124.2(7) . . ?
N1 C13 C17 120.2(8) . . ?
C17 C13 C14 115.5(7) . . ?
N2 C16 H16 119.8 . . ?
N2 C16 C17 120.4(7) . . ?
C17 C16 H16 119.8 . . ?
C9 C10 H10 119.7 . . ?
C9 C10 C11 120.5(9) . . ?
C11 C10 H10 119.8 . . ?
C7 C12 H12 119.6 . . ?
C7 C12 C11 120.9(11) . . ?
C11 C12 H12 119.5 . . ?
C4 C5 H5 119.3 . . ?
C4 C5 C6 121.3(11) . . ?
C6 C5 H5 119.4 . . ?
C14 C18 H18A 109.5 . . ?
C14 C18 H18B 109.5 . . ?
C14 C18 H18C 109.5 . . ?
H18A C18 H18B 109.5 . . ?
H18A C18 H18C 109.5 . . ?
H18B C18 H18C 109.5 . . ?
C3 C4 H4 120.6 . . ?
C5 C4 C3 118.8(9) . . ?
C5 C4 H4 120.6 . . ?
F3 C22 C23 109.6(8) . . ?
F3 C22 C21 112.0(9) . . ?
F3 C22 F4 107.1(10) . . ?
C21 C22 C23 106.8(8) . . ?
F4 C22 C23 109.8(9) . . ?
F4 C22 C21 111.5(8) . . ?
F2 C21 C20 110.0(7) . . ?
F2 C21 C22 112.7(9) . . ?
F2 C21 F1 107.9(11) . . ?
C22 C21 C20 105.0(8) . . ?
F1 C21 C20 110.2(9) . . ?
F1 C21 C22 110.9(9) . . ?
C13 C17 H17 118.9 . . ?
C16 C17 C13 122.2(8) . . ?
C16 C17 H17 118.9 . . ?
C7 C8 H8 120.2 . . ?
C9 C8 C7 119.7(11) . . ?
C9 C8 H8 120.1 . . ?
C10 C9 C8 120.9(11) . . ?
C10 C9 H9 119.6 . . ?
C8 C9 H9 119.6 . . ?
C5 C6 H6 120.4 . . ?
C5 C6 C1 119.2(8) . . ?
C1 C6 H6 120.4 . . ?
C6 C1 H1 120.1 . . ?
C2 C1 C6 119.8(10) . . ?
C2 C1 H1 120.1 . . ?
C3 C2 H2 119.7 . . ?
C1 C2 C3 120.6(11) . . ?
C1 C2 H2 119.7 . . ?
C10 C11 C12 118.9(11) . . ?
C10 C11 H11 120.5 . . ?
C12 C11 H11 120.5 . . ?

loop_
_geom_bond_atom_site_label_1
_geom_bond_atom_site_label_2
_geom_bond_distance
_geom_bond_site_symmetry_2
_geom_bond_publ_flag
O2 C23 1.218(13) . ?
C23 C19 1.456(12) . ?
C23 C22 1.552(16) . ?
N1 C7 1.435(17) . ?
N1 C3 1.457(12) . ?
N1 C13 1.353(13) . ?
N2 C15 1.364(11) . ?
N2 C19 1.422(13) . ?
N2 C16 1.356(15) . ?
C14 C15 1.373(12) . ?
C14 C13 1.461(16) . ?
C14 C18 1.504(12) . ?
O1 C20 1.233(11) . ?
C7 C12 1.398(16) . ?
C7 C8 1.400(19) . ?
C15 H15 0.9500 . ?
C3 C4 1.400(18) . ?
C3 C2 1.393(14) . ?
C19 C20 1.418(16) . ?
C20 C21 1.561(13) . ?
C13 C17 1.440(12) . ?
C16 H16 0.9500 . ?
C16 C17 1.372(13) . ?
C10 H10 0.9500 . ?
C10 C9 1.380(17) . ?
C10 C11 1.390(19) . ?
F3 C22 1.317(17) . ?
C12 H12 0.9500 . ?
C12 C11 1.403(18) . ?
C5 H5 0.9500 . ?
C5 C4 1.397(13) . ?
C5 C6 1.397(15) . ?
C18 H18A 0.9800 . ?
C18 H18B 0.9800 . ?
C18 H18C 0.9800 . ?
F2 C21 1.32(2) . ?
C4 H4 0.9500 . ?
C22 C21 1.544(13) . ?
C22 F4 1.355(15) . ?
C21 F1 1.343(16) . ?
C17 H17 0.9500 . ?
C8 H8 0.9500 . ?
C8 C9 1.393(18) . ?
C9 H9 0.9500 . ?
C6 H6 0.9500 . ?
C6 C1 1.40(2) . ?
C1 H1 0.9500 . ?
C1 C2 1.392(13) . ?
C2 H2 0.9500 . ?
C11 H11 0.9500 . ?

loop_
_geom_torsion_atom_site_label_1
_geom_torsion_atom_site_label_2
_geom_torsion_atom_site_label_3
_geom_torsion_atom_site_label_4
_geom_torsion
_geom_torsion_site_symmetry_1
_geom_torsion_site_symmetry_2
_geom_torsion_site_symmetry_3
_geom_torsion_site_symmetry_4
_geom_torsion_publ_flag
O2 C23 C19 N2 -2.4(16) . . . . ?
O2 C23 C19 C20 -178.3(10) . . . . ?
O2 C23 C22 F3 56.6(13) . . . . ?
O2 C23 C22 C21 178.2(9) . . . . ?
O2 C23 C22 F4 -60.8(13) . . . . ?
C23 C19 C20 O1 179.1(10) . . . . ?
C23 C19 C20 C21 -2.2(10) . . . . ?
C23 C22 C21 C20 2.4(10) . . . . ?
C23 C22 C21 F2 -117.4(8) . . . . ?
C23 C22 C21 F1 121.4(11) . . . . ?
N1 C7 C12 C11 -176.3(7) . . . . ?
N1 C7 C8 C9 175.7(7) . . . . ?
N1 C3 C4 C5 177.1(7) . . . . ?
N1 C3 C2 C1 -177.8(8) . . . . ?
N1 C13 C17 C16 178.5(8) . . . . ?
N2 C19 C20 O1 3.2(15) . . . . ?
N2 C19 C20 C21 -178.0(8) . . . . ?
N2 C16 C17 C13 2.9(13) . . . . ?
C14 C13 C17 C16 -3.0(13) . . . . ?
O1 C20 C21 F2 -59.8(12) . . . . ?
O1 C20 C21 C22 178.6(9) . . . . ?
O1 C20 C21 F1 59.1(14) . . . . ?
C7 N1 C3 C4 -105.3(11) . . . . ?
C7 N1 C3 C2 71.7(11) . . . . ?
C7 N1 C13 C14 -168.0(8) . . . . ?
C7 N1 C13 C17 10.4(12) . . . . ?
C7 C12 C11 C10 0.3(12) . . . . ?
C7 C8 C9 C10 1.0(12) . . . . ?
C15 N2 C19 C23 -141.8(9) . . . . ?
C15 N2 C19 C20 33.6(13) . . . . ?
C15 N2 C16 C17 -1.3(13) . . . . ?
C15 C14 C13 N1 180.0(9) . . . . ?
C15 C14 C13 C17 1.5(13) . . . . ?
C3 N1 C7 C12 66.4(11) . . . . ?
C3 N1 C7 C8 -110.9(9) . . . . ?
C3 N1 C13 C14 23.1(13) . . . . ?
C3 N1 C13 C17 -158.5(8) . . . . ?
C19 C23 C22 F3 -125.2(9) . . . . ?
C19 C23 C22 C21 -3.7(10) . . . . ?
C19 C23 C22 F4 117.4(9) . . . . ?
C19 N2 C15 C14 -179.7(8) . . . . ?
C19 N2 C16 C17 178.3(8) . . . . ?
C19 C20 C21 F2 121.3(9) . . . . ?
C19 C20 C21 C22 -0.3(10) . . . . ?
C19 C20 C21 F1 -119.8(11) . . . . ?
C13 N1 C7 C12 -103.5(10) . . . . ?
C13 N1 C7 C8 79.1(11) . . . . ?
C13 N1 C3 C4 64.4(12) . . . . ?
C13 N1 C3 C2 -118.6(11) . . . . ?
C13 C14 C15 N2 0.0(14) . . . . ?
C16 N2 C15 C14 -0.1(14) . . . . ?
C16 N2 C19 C23 38.6(13) . . . . ?
C16 N2 C19 C20 -146.0(9) . . . . ?
F3 C22 C21 C20 122.4(8) . . . . ?
F3 C22 C21 F2 2.6(9) . . . . ?
F3 C22 C21 F1 -118.6(11) . . . . ?
C12 C7 C8 C9 -1.7(11) . . . . ?
C5 C6 C1 C2 2.0(14) . . . . ?
C18 C14 C15 N2 175.2(8) . . . . ?
C18 C14 C13 N1 5.2(15) . . . . ?
C18 C14 C13 C17 -173.3(8) . . . . ?
C4 C3 C2 C1 -0.8(13) . . . . ?
C4 C5 C6 C1 -2.7(13) . . . . ?
C22 C23 C19 N2 179.6(8) . . . . ?
C22 C23 C19 C20 3.7(10) . . . . ?
C8 C7 C12 C11 1.0(11) . . . . ?
C9 C10 C11 C12 -1.0(12) . . . . ?
C6 C5 C4 C3 1.7(12) . . . . ?
C6 C1 C2 C3 -0.3(14) . . . . ?
C2 C3 C4 C5 0.1(12) . . . . ?
F4 C22 C21 C20 -117.5(10) . . . . ?
F4 C22 C21 F2 122.7(10) . . . . ?
F4 C22 C21 F1 1.5(12) . . . . ?
C11 C10 C9 C8 0.3(12) . . . . ?
